data_4315703
loop_
_publ_author_name
'Kenji Matsumoto'
'Keita Suzuki'
'Toshiaki Tsukuda'
'Taro Tsubomura'

_publ_contact_author_address
;
 3-3-1 Kichijoji-kitamachi, Musashino, Tokyo, 180-8633, Japan
;
_publ_contact_author_email tsubomura@st.seikei.ac.jp
_publ_contact_author_fax +81-422-37-3871
_publ_contact_author_name 'Taro Tsubomura'
_publ_contact_author_phone +81-422-37-3752
_publ_section_title
;
 A Chiral 2,6-Bis(Oxazolinyl)Pyridine Ligand with Amide Groups to Form
 Isomorphous Complexes through All the Lanthanoid Series
;
_journal_name_full 'Inorganic Chemistry'
_journal_page_first 4717
_journal_page_last 4719
_journal_paper_doi 10.1021/ic901743q
_journal_volume 49
_journal_year 2010
_chemical_absolute_configuration rmad
_chemical_formula_moiety 'C42 H60 Lu N13 O18 '
_chemical_formula_sum 'C42 H60 Lu N13 O18'
_chemical_formula_weight 1209.98
_chemical_name_common '[Lu((S,S)-tBu-pbxa)2](NO3)3'
_space_group_IT_number 18
_symmetry_cell_setting orthorhombic
_symmetry_Int_Tables_number 18
_symmetry_space_group_name_Hall 'P 2 2ab'
_symmetry_space_group_name_H-M 'P 21 21 2'
_cell_angle_alpha 90.0000
_cell_angle_beta 90.0000
_cell_angle_gamma 90.0000
_cell_formula_units_Z 2
_cell_length_a 20.948(9)
_cell_length_b 12.634(6)
_cell_length_c 11.030(5)
_cell_measurement_reflns_used 7815
_cell_measurement_temperature 123.1
_cell_measurement_theta_max 27.5
_cell_measurement_theta_min 3.1
_cell_volume 2919(2)
_computing_cell_refinement CrystalClear
_computing_data_collection CrystalClear
_computing_data_reduction CrystalStructure
_computing_publication_material 'CrystalStructure 3.8'
_computing_structure_refinement SHELXL
_computing_structure_solution SIR2004
_diffrn_ambient_temperature 123.1
_diffrn_detector_area_resol_mean 7.31
_diffrn_measured_fraction_theta_full 0.989
_diffrn_measured_fraction_theta_max 0.989
_diffrn_measurement_device_type 'Rigaku Saturn'
_diffrn_measurement_method \w
_diffrn_radiation_type 'Mo K\a'
_diffrn_radiation_wavelength 0.71070
_diffrn_reflns_av_R_equivalents 0.091
_diffrn_reflns_limit_h_max 27
_diffrn_reflns_limit_h_min -27
_diffrn_reflns_limit_k_max 16
_diffrn_reflns_limit_k_min -16
_diffrn_reflns_limit_l_max 13
_diffrn_reflns_limit_l_min -14
_diffrn_reflns_number 27645
_diffrn_reflns_theta_full 27.48
_diffrn_reflns_theta_max 27.48
_exptl_absorpt_coefficient_mu 1.765
_exptl_absorpt_correction_T_max 0.000
_exptl_absorpt_correction_T_min 0.000
_exptl_absorpt_correction_type numerical
_exptl_absorpt_process_details
;
    Higashi, T. (1999). Program for Absorption Correction.
    Rigaku Corporation, Tokyo, Japan.
;
_exptl_crystal_colour colorless
_exptl_crystal_density_diffrn 1.376
_exptl_crystal_density_method 'not measured'
_exptl_crystal_description prism
_exptl_crystal_F_000 1236.00
_exptl_crystal_size_max 0.20
_exptl_crystal_size_mid 0.10
_exptl_crystal_size_min 0.10
_refine_diff_density_max 2.22
_refine_diff_density_min -0.82
_refine_ls_abs_structure_details 'Flack, H. D. (1983), Acta Cryst. A39, 876-881.  2839 Friedel Pairs'
_refine_ls_abs_structure_Flack 0.009(15)
_refine_ls_extinction_method none
_refine_ls_goodness_of_fit_ref 0.997
_refine_ls_hydrogen_treatment constr
_refine_ls_number_parameters 354
_refine_ls_number_reflns 6557
_refine_ls_R_factor_gt 0.0503
_refine_ls_shift/su_max 0.0000
_refine_ls_structure_factor_coef Fsqd
_refine_ls_weighting_details 'w = 1/[\s^2^(Fo^2^)+(0.0676P)^2^+11.1850P] where P=(Fo^2^+2Fc^2^)/3'
_refine_ls_weighting_scheme calc
_refine_ls_wR_factor_ref 0.1363
_reflns_number_gt 5756
_reflns_number_total 6557
_reflns_threshold_expression F^2^>2.0\s(F^2^)
_cod_data_source_file ic901743q_si_002_10.cif
_cod_data_source_block '__0901_tBu-pbxa_Lu'
_cod_original_formula_sum 'C42 H60 Lu N13 O18 '
_cod_database_code 4315703

loop_
_symmetry_equiv_pos_site_id
_symmetry_equiv_pos_as_xyz
1 +X,+Y,+Z
2 1/2+X,1/2-Y,-Z
3 1/2-X,1/2+Y,-Z
4 -X,-Y,+Z

loop_
_atom_site_label
_atom_site_type_symbol
_atom_site_fract_x
_atom_site_fract_y
_atom_site_fract_z
_atom_site_U_iso_or_equiv
_atom_site_adp_type
_atom_site_occupancy
_atom_site_symmetry_multiplicity
_atom_site_calc_flag
_atom_site_refinement_flags
_atom_site_disorder_assembly
_atom_site_disorder_group
Lu(1) Lu 0.5000 1.0000 0.30133(3) 0.01507(11) Uani 1.00 2 d S . .
O(1) O 0.4260(2) 1.2609(4) 0.5375(5) 0.0298(12) Uani 1.00 1 d . . .
O(2) O 0.3964(2) 0.9655(3) 0.3827(4) 0.0216(11) Uani 1.00 1 d . . .
O(3) O 0.6411(3) 1.1665(5) 0.0633(6) 0.0234(15) Uani 1.00 1 d . . .
O(4) O 0.5781(2) 0.8826(3) 0.2072(5) 0.0196(10) Uani 1.00 1 d . . .
O(5) O 0.2318(2) 1.0836(4) 0.9045(5) 0.0295(12) Uani 1.00 1 d . . .
O(6) O 0.2355(2) 1.0634(5) 0.7109(5) 0.0366(14) Uani 1.00 1 d . . .
O(7) O 0.3222(2) 1.0935(4) 0.8108(5) 0.0322(12) Uani 1.00 1 d . . .
O(8) O 0.5614(8) 1.1675(12) 0.7123(12) 0.058(4) Uani 0.50 1 d P . .
O(9) O 0.5073(8) 1.0334(8) 0.7828(9) 0.038(3) Uani 0.50 1 d P . .
O(10) O 0.5078(8) 1.1853(11) 0.8712(12) 0.054(3) Uani 0.50 1 d P . .
O(11) O 1.0000 1.0000 0.3220(10) 0.085(3) Uani 1.00 2 d S . .
N(1) N 0.5324(2) 1.1987(4) 0.3049(5) 0.0161(11) Uani 1.00 1 d . . .
N(2) N 0.4673(2) 1.1063(4) 0.4766(5) 0.0188(12) Uani 1.00 1 d . . .
N(3) N 0.3088(2) 0.9975(8) 0.4976(5) 0.0261(11) Uani 1.00 1 d . . .
N(4) N 0.5572(2) 1.0712(4) 0.1282(5) 0.0192(12) Uani 1.00 1 d . . .
N(5) N 0.6363(3) 0.8294(6) 0.0442(8) 0.0248(18) Uani 1.00 1 d . . .
N(6) N 0.2622(2) 1.0802(4) 0.8093(6) 0.0225(12) Uani 1.00 1 d . . .
N(7) N 0.5233(6) 1.1278(12) 0.7916(14) 0.038(3) Uani 0.50 1 d P . .
C(1) C 0.5127(2) 1.2632(5) 0.3939(6) 0.0172(15) Uani 1.00 1 d . . .
C(2) C 0.5333(3) 1.3666(5) 0.4060(7) 0.0245(15) Uani 1.00 1 d . . .
C(3) C 0.5776(3) 1.4043(5) 0.3202(7) 0.0268(17) Uani 1.00 1 d . . .
C(4) C 0.5976(3) 1.3402(5) 0.2284(6) 0.0220(15) Uani 1.00 1 d . . .
C(5) C 0.5735(3) 1.2371(5) 0.2237(6) 0.0194(15) Uani 1.00 1 d . . .
C(6) C 0.4679(3) 1.2062(5) 0.4732(6) 0.0174(14) Uani 1.00 1 d . . .
C(7) C 0.3873(3) 1.1801(5) 0.6027(8) 0.0305(18) Uani 1.00 1 d . . .
C(8) C 0.4126(3) 1.0765(5) 0.5533(6) 0.0182(14) Uani 1.00 1 d . . .
C(9) C 0.3706(2) 1.0085(8) 0.4699(5) 0.0179(13) Uani 1.00 1 d . . .
C(10) C 0.2636(4) 0.9357(9) 0.4234(11) 0.056(3) Uani 1.00 1 d . . .
C(11) C 0.2829(6) 0.8199(10) 0.427(2) 0.133(9) Uani 1.00 1 d . . .
C(12) C 0.1974(4) 0.9499(11) 0.4800(10) 0.070(4) Uani 1.00 1 d . . .
C(13) C 0.2630(4) 0.9789(16) 0.2951(9) 0.107(8) Uani 1.00 1 d . . .
C(14) C 0.5888(3) 1.1562(6) 0.1329(6) 0.0193(15) Uani 1.00 1 d . . .
C(15) C 0.6456(3) 1.0687(6) -0.0058(7) 0.0269(16) Uani 1.00 1 d . . .
C(16) C 0.5878(2) 0.9992(9) 0.0392(5) 0.0184(11) Uani 1.00 1 d . . .
C(17) C 0.6017(3) 0.8974(6) 0.1056(7) 0.0223(16) Uani 1.00 1 d . . .
C(18) C 0.6527(4) 0.7192(6) 0.0832(9) 0.039(2) Uani 1.00 1 d . . .
C(19) C 0.6848(4) 0.6692(7) -0.0281(9) 0.042(2) Uani 1.00 1 d . . .
C(20) C 0.5928(6) 0.6603(7) 0.1112(13) 0.077(4) Uani 1.00 1 d . . .
C(21) C 0.6981(6) 0.7225(10) 0.1914(11) 0.074(4) Uani 1.00 1 d . . .
H(1) H 0.5182 1.4106 0.4697 0.029 Uiso 1.00 1 c R . .
H(2) H 0.5935 1.4745 0.3263 0.032 Uiso 1.00 1 c R . .
H(3) H 0.6271 1.3648 0.1694 0.026 Uiso 1.00 1 c R . .
H(4) H 0.3413 1.1884 0.5847 0.037 Uiso 1.00 1 c R . .
H(5) H 0.3938 1.1848 0.6915 0.037 Uiso 1.00 1 c R . .
H(6) H 0.4282 1.0319 0.6222 0.022 Uiso 1.00 1 c R . .
H(7) H 0.2943 1.0288 0.5635 0.031 Uiso 1.00 1 c R . .
H(8) H 0.3136 0.8057 0.3615 0.160 Uiso 1.00 1 c R . .
H(9) H 0.2451 0.7754 0.4156 0.160 Uiso 1.00 1 c R . .
H(10) H 0.3027 0.8039 0.5051 0.160 Uiso 1.00 1 c R . .
H(11) H 0.1901 0.8940 0.5401 0.084 Uiso 1.00 1 c R . .
H(12) H 0.1648 0.9456 0.4166 0.084 Uiso 1.00 1 c R . .
H(13) H 0.1950 1.0192 0.5198 0.084 Uiso 1.00 1 c R . .
H(14) H 0.2301 1.0338 0.2882 0.128 Uiso 1.00 1 c R . .
H(15) H 0.2535 0.9214 0.2381 0.128 Uiso 1.00 1 c R . .
H(16) H 0.3048 1.0093 0.2760 0.128 Uiso 1.00 1 c R . .
H(17) H 0.6867 1.0325 0.0103 0.032 Uiso 1.00 1 c R . .
H(18) H 0.6422 1.0830 -0.0938 0.032 Uiso 1.00 1 c R . .
H(19) H 0.5580 0.9853 -0.0297 0.022 Uiso 1.00 1 c R . .
H(20) H 0.6512 0.8505 -0.0264 0.030 Uiso 1.00 1 c R . .
H(21) H 0.6523 0.6352 -0.0789 0.050 Uiso 1.00 1 c R . .
H(22) H 0.7159 0.6161 -0.0014 0.050 Uiso 1.00 1 c R . .
H(23) H 0.7066 0.7242 -0.0749 0.050 Uiso 1.00 1 c R . .
H(24) H 0.5813 0.6714 0.1964 0.092 Uiso 1.00 1 c R . .
H(25) H 0.5994 0.5846 0.0964 0.092 Uiso 1.00 1 c R . .
H(26) H 0.5582 0.6863 0.0592 0.092 Uiso 1.00 1 c R . .
H(27) H 0.7423 0.7217 0.1624 0.088 Uiso 1.00 1 c R . .
H(28) H 0.6906 0.6607 0.2431 0.088 Uiso 1.00 1 c R . .
H(29) H 0.6906 0.7873 0.2381 0.088 Uiso 1.00 1 c R . .

loop_
_atom_site_aniso_label
_atom_site_aniso_U_11
_atom_site_aniso_U_22
_atom_site_aniso_U_33
_atom_site_aniso_U_12
_atom_site_aniso_U_13
_atom_site_aniso_U_23
Lu(1) 0.01128(15) 0.01506(17) 0.01887(18) -0.0003(2) 0.0000 0.0000
O(1) 0.023(2) 0.025(2) 0.041(3) -0.002(2) 0.015(2) -0.007(2)
O(2) 0.017(2) 0.018(2) 0.030(2) -0.0021(17) 0.004(2) -0.0049(18)
O(3) 0.020(3) 0.025(3) 0.025(3) -0.003(2) 0.008(2) -0.001(2)
O(4) 0.016(2) 0.018(2) 0.025(2) -0.0015(18) 0.004(2) -0.003(2)
O(5) 0.025(2) 0.039(3) 0.025(2) 0.004(2) 0.000(2) -0.001(2)
O(6) 0.028(2) 0.059(3) 0.024(3) 0.014(2) -0.011(2) -0.013(2)
O(7) 0.019(2) 0.046(3) 0.031(3) -0.002(2) -0.000(2) 0.013(2)
O(8) 0.090(11) 0.055(9) 0.029(7) -0.002(8) 0.023(7) -0.001(6)
O(9) 0.038(8) 0.049(8) 0.027(4) -0.000(6) -0.011(6) -0.013(3)
O(10) 0.044(9) 0.063(8) 0.055(7) 0.014(8) -0.002(8) -0.032(6)
O(11) 0.126(10) 0.060(6) 0.069(6) -0.023(10) 0.0000 0.0000
N(1) 0.012(2) 0.017(2) 0.019(2) 0.003(2) -0.001(2) 0.004(2)
N(2) 0.016(2) 0.017(3) 0.024(3) 0.001(2) 0.000(2) -0.002(2)
N(3) 0.017(2) 0.029(2) 0.033(3) -0.002(4) 0.004(2) -0.015(5)
N(4) 0.025(3) 0.015(2) 0.018(3) 0.004(2) -0.002(2) -0.000(2)
N(5) 0.030(4) 0.017(3) 0.027(4) 0.005(3) 0.011(3) 0.003(3)
N(6) 0.022(2) 0.024(3) 0.021(3) 0.006(2) 0.000(2) 0.001(2)
N(7) 0.026(6) 0.048(9) 0.038(8) 0.017(6) -0.016(6) -0.023(7)
C(1) 0.011(4) 0.018(3) 0.022(3) -0.000(2) 0.000(2) -0.002(2)
C(2) 0.028(3) 0.015(3) 0.031(4) 0.003(2) -0.003(3) 0.004(3)
C(3) 0.028(3) 0.016(3) 0.037(4) -0.005(2) -0.004(3) 0.000(3)
C(4) 0.024(3) 0.013(3) 0.030(4) -0.002(2) -0.001(2) 0.008(2)
C(5) 0.017(3) 0.022(3) 0.020(4) 0.003(2) -0.000(2) 0.000(2)
C(6) 0.013(3) 0.023(3) 0.015(3) -0.001(2) -0.003(2) -0.002(2)
C(7) 0.032(4) 0.015(3) 0.045(5) -0.002(3) 0.015(3) -0.009(3)
C(8) 0.017(3) 0.021(3) 0.017(3) -0.001(2) -0.003(2) 0.005(2)
C(9) 0.015(2) 0.018(3) 0.021(2) 0.002(3) 0.003(2) -0.002(4)
C(10) 0.026(4) 0.070(7) 0.073(7) -0.023(4) 0.016(4) -0.045(6)
C(11) 0.067(8) 0.073(9) 0.26(2) -0.054(7) 0.098(12) -0.113(13)
C(12) 0.021(4) 0.126(11) 0.063(7) -0.025(5) 0.016(4) -0.060(7)
C(13) 0.026(4) 0.26(2) 0.033(5) -0.045(9) -0.003(3) -0.055(11)
C(14) 0.017(3) 0.022(3) 0.019(3) -0.003(3) -0.005(2) 0.009(3)
C(15) 0.026(3) 0.022(3) 0.033(4) -0.004(3) 0.010(3) -0.004(3)
C(16) 0.011(2) 0.021(2) 0.022(2) -0.002(4) 0.008(2) -0.005(5)
C(17) 0.008(3) 0.028(4) 0.031(4) 0.005(2) 0.002(3) -0.001(3)
C(18) 0.051(5) 0.019(4) 0.046(5) 0.011(3) 0.023(4) 0.004(3)
C(19) 0.048(5) 0.023(4) 0.055(6) 0.008(3) 0.030(4) 0.002(4)
C(20) 0.094(9) 0.023(5) 0.113(11) 0.008(5) 0.076(9) 0.006(6)
C(21) 0.105(10) 0.068(8) 0.048(6) 0.058(7) -0.004(7) 0.007(6)

loop_
_atom_type_symbol
_atom_type_description
_atom_type_scat_dispersion_real
_atom_type_scat_dispersion_imag
_atom_type_scat_source
C C 0.003 0.002
;
International Tables for Crystallography
(1992, Vol. C, Tables 4.2.6.8 and 6.1.1.4)
;
H H 0.000 0.000
;
International Tables for Crystallography
(1992, Vol. C, Table 6.1.1.4)
;
Lu Lu -0.472 5.858
;
International Tables for Crystallography
(1992, Vol. C, Tables 4.2.6.8 and 6.1.1.4)
;
N N 0.006 0.003
;
International Tables for Crystallography
(1992, Vol. C, Tables 4.2.6.8 and 6.1.1.4)
;
O O 0.011 0.006
;
International Tables for Crystallography
(1992, Vol. C, Tables 4.2.6.8 and 6.1.1.4)
;

loop_
_geom_angle_atom_site_label_1
_geom_angle_atom_site_label_2
_geom_angle_atom_site_label_3
_geom_angle
_geom_angle_publ_flag
_geom_angle_site_symmetry_1
_geom_angle_site_symmetry_2
_geom_angle_site_symmetry_3
O(2) Lu(1) O(2) 135.85(17) yes . . 4_675
O(2) Lu(1) O(4) 131.15(15) yes . . .
O(2) Lu(1) O(4) 70.23(16) yes . . 4_675
O(2) Lu(1) N(1) 114.03(16) yes . . .
O(2) Lu(1) N(1) 65.25(16) yes . . 4_675
O(2) Lu(1) N(2) 63.26(18) yes . . .
O(2) Lu(1) N(2) 81.79(18) yes . . 4_675
O(2) Lu(1) N(4) 144.26(18) yes . . .
O(2) Lu(1) N(4) 77.27(18) yes . . 4_675
O(2) Lu(1) O(4) 70.23(16) yes 4_675 . .
O(2) Lu(1) O(4) 131.15(15) yes 4_675 . 4_675
O(2) Lu(1) N(1) 65.25(16) yes 4_675 . .
O(2) Lu(1) N(1) 114.03(16) yes 4_675 . 4_675
O(2) Lu(1) N(2) 81.79(18) yes 4_675 . .
O(2) Lu(1) N(2) 63.26(18) yes 4_675 . 4_675
O(2) Lu(1) N(4) 77.27(18) yes 4_675 . .
O(2) Lu(1) N(4) 144.26(18) yes 4_675 . 4_675
O(4) Lu(1) O(4) 129.64(17) yes . . 4_675
O(4) Lu(1) N(1) 114.75(16) yes . . .
O(4) Lu(1) N(1) 66.06(16) yes . . 4_675
O(4) Lu(1) N(2) 148.84(18) yes . . .
O(4) Lu(1) N(2) 79.36(18) yes . . 4_675
O(4) Lu(1) N(4) 63.89(18) yes . . .
O(4) Lu(1) N(4) 76.74(18) yes . . 4_675
O(4) Lu(1) N(1) 66.06(16) yes 4_675 . .
O(4) Lu(1) N(1) 114.75(16) yes 4_675 . 4_675
O(4) Lu(1) N(2) 79.36(18) yes 4_675 . .
O(4) Lu(1) N(2) 148.84(18) yes 4_675 . 4_675
O(4) Lu(1) N(4) 76.74(18) yes 4_675 . .
O(4) Lu(1) N(4) 63.89(18) yes 4_675 . 4_675
N(1) Lu(1) N(1) 178.27(19) yes . . 4_675
N(1) Lu(1) N(2) 62.10(19) yes . . .
N(1) Lu(1) N(2) 116.37(19) yes . . 4_675
N(1) Lu(1) N(4) 61.66(19) yes . . .
N(1) Lu(1) N(4) 119.89(19) yes . . 4_675
N(1) Lu(1) N(2) 116.37(19) yes 4_675 . .
N(1) Lu(1) N(2) 62.10(19) yes 4_675 . 4_675
N(1) Lu(1) N(4) 119.89(19) yes 4_675 . .
N(1) Lu(1) N(4) 61.66(19) yes 4_675 . 4_675
N(2) Lu(1) N(2) 75.88(19) yes . . 4_675
N(2) Lu(1) N(4) 123.72(19) yes . . .
N(2) Lu(1) N(4) 133.31(19) yes . . 4_675
N(2) Lu(1) N(4) 133.31(19) yes 4_675 . .
N(2) Lu(1) N(4) 123.72(19) yes 4_675 . 4_675
N(4) Lu(1) N(4) 76.2(2) yes . . 4_675
C(6) O(1) C(7) 105.1(5) yes . . .
Lu(1) O(2) C(9) 127.7(4) yes . . .
C(14) O(3) C(15) 105.6(6) yes . . .
Lu(1) O(4) C(17) 124.1(4) yes . . .
O(9) O(9) N(7) 173.7(19) yes 4_675 . .
Lu(1) N(1) C(1) 121.2(4) yes . . .
Lu(1) N(1) C(5) 120.6(4) yes . . .
C(1) N(1) C(5) 117.9(5) yes . . .
Lu(1) N(2) C(6) 121.5(4) yes . . .
Lu(1) N(2) C(8) 122.0(4) yes . . .
C(6) N(2) C(8) 106.2(5) yes . . .
C(9) N(3) C(10) 123.3(7) yes . . .
Lu(1) N(4) C(14) 122.8(4) yes . . .
Lu(1) N(4) C(16) 120.4(5) yes . . .
C(14) N(4) C(16) 108.7(6) yes . . .
C(17) N(5) C(18) 125.9(8) yes . . .
O(5) N(6) O(6) 121.4(5) yes . . .
O(5) N(6) O(7) 119.9(6) yes . . .
O(6) N(6) O(7) 118.8(6) yes . . .
O(8) N(7) O(9) 119.2(15) yes . . .
O(8) N(7) O(10) 115.7(15) yes . . .
O(9) N(7) O(10) 125.0(15) yes . . .
N(1) C(1) C(2) 123.3(6) yes . . .
N(1) C(1) C(6) 109.5(5) yes . . .
C(2) C(1) C(6) 127.3(6) yes . . .
C(1) C(2) C(3) 117.5(6) yes . . .
C(2) C(3) C(4) 120.1(6) yes . . .
C(3) C(4) C(5) 118.1(6) yes . . .
N(1) C(5) C(4) 123.2(6) yes . . .
N(1) C(5) C(14) 110.2(6) yes . . .
C(4) C(5) C(14) 126.6(6) yes . . .
O(1) C(6) N(2) 120.0(6) yes . . .
O(1) C(6) C(1) 119.0(6) yes . . .
N(2) C(6) C(1) 120.9(6) yes . . .
O(1) C(7) C(8) 103.2(6) yes . . .
N(2) C(8) C(7) 105.0(5) yes . . .
N(2) C(8) C(9) 104.2(5) yes . . .
C(7) C(8) C(9) 119.9(6) yes . . .
O(2) C(9) N(3) 123.9(7) yes . . .
O(2) C(9) C(8) 117.7(5) yes . . .
N(3) C(9) C(8) 118.4(6) yes . . .
N(3) C(10) C(11) 109.0(9) yes . . .
N(3) C(10) C(12) 107.0(9) yes . . .
N(3) C(10) C(13) 109.5(9) yes . . .
C(11) C(10) C(12) 110.2(10) yes . . .
C(11) C(10) C(13) 111.8(13) yes . . .
C(12) C(10) C(13) 109.3(8) yes . . .
O(3) C(14) N(4) 119.1(7) yes . . .
O(3) C(14) C(5) 120.0(6) yes . . .
N(4) C(14) C(5) 120.4(6) yes . . .
O(3) C(15) C(16) 105.0(6) yes . . .
N(4) C(16) C(15) 101.5(7) yes . . .
N(4) C(16) C(17) 106.6(5) yes . . .
C(15) C(16) C(17) 118.7(5) yes . . .
O(4) C(17) N(5) 126.1(7) yes . . .
O(4) C(17) C(16) 119.4(6) yes . . .
N(5) C(17) C(16) 114.4(7) yes . . .
N(5) C(18) C(19) 104.7(7) yes . . .
N(5) C(18) C(20) 109.3(8) yes . . .
N(5) C(18) C(21) 110.0(7) yes . . .
C(19) C(18) C(20) 109.2(8) yes . . .
C(19) C(18) C(21) 111.3(8) yes . . .
C(20) C(18) C(21) 112.1(9) yes . . .
C(9) N(3) H(7) 118.4 no . . .
C(10) N(3) H(7) 118.3 no . . .
C(17) N(5) H(20) 117.0 no . . .
C(18) N(5) H(20) 117.0 no . . .
C(1) C(2) H(1) 121.3 no . . .
C(3) C(2) H(1) 121.3 no . . .
C(2) C(3) H(2) 120.0 no . . .
C(4) C(3) H(2) 120.0 no . . .
C(3) C(4) H(3) 121.0 no . . .
C(5) C(4) H(3) 121.0 no . . .
O(1) C(7) H(4) 111.1 no . . .
O(1) C(7) H(5) 111.1 no . . .
C(8) C(7) H(4) 111.1 no . . .
C(8) C(7) H(5) 111.1 no . . .
H(4) C(7) H(5) 109.1 no . . .
N(2) C(8) H(6) 109.1 no . . .
C(7) C(8) H(6) 109.1 no . . .
C(9) C(8) H(6) 109.1 no . . .
C(10) C(11) H(8) 109.5 no . . .
C(10) C(11) H(9) 109.5 no . . .
C(10) C(11) H(10) 109.5 no . . .
H(8) C(11) H(9) 109.5 no . . .
H(8) C(11) H(10) 109.5 no . . .
H(9) C(11) H(10) 109.5 no . . .
C(10) C(12) H(11) 109.5 no . . .
C(10) C(12) H(12) 109.5 no . . .
C(10) C(12) H(13) 109.5 no . . .
H(11) C(12) H(12) 109.5 no . . .
H(11) C(12) H(13) 109.5 no . . .
H(12) C(12) H(13) 109.5 no . . .
C(10) C(13) H(14) 109.5 no . . .
C(10) C(13) H(15) 109.5 no . . .
C(10) C(13) H(16) 109.5 no . . .
H(14) C(13) H(15) 109.5 no . . .
H(14) C(13) H(16) 109.5 no . . .
H(15) C(13) H(16) 109.5 no . . .
O(3) C(15) H(17) 110.7 no . . .
O(3) C(15) H(18) 110.7 no . . .
C(16) C(15) H(17) 110.7 no . . .
C(16) C(15) H(18) 110.7 no . . .
H(17) C(15) H(18) 108.8 no . . .
N(4) C(16) H(19) 109.8 no . . .
C(15) C(16) H(19) 109.9 no . . .
C(17) C(16) H(19) 109.8 no . . .
C(18) C(19) H(21) 109.5 no . . .
C(18) C(19) H(22) 109.5 no . . .
C(18) C(19) H(23) 109.5 no . . .
H(21) C(19) H(22) 109.5 no . . .
H(21) C(19) H(23) 109.5 no . . .
H(22) C(19) H(23) 109.5 no . . .
C(18) C(20) H(24) 109.5 no . . .
C(18) C(20) H(25) 109.5 no . . .
C(18) C(20) H(26) 109.5 no . . .
H(24) C(20) H(25) 109.5 no . . .
H(24) C(20) H(26) 109.5 no . . .
H(25) C(20) H(26) 109.5 no . . .
C(18) C(21) H(27) 109.5 no . . .
C(18) C(21) H(28) 109.5 no . . .
C(18) C(21) H(29) 109.5 no . . .
H(27) C(21) H(28) 109.5 no . . .
H(27) C(21) H(29) 109.5 no . . .
H(28) C(21) H(29) 109.5 no . . .

loop_
_geom_bond_atom_site_label_1
_geom_bond_atom_site_label_2
_geom_bond_distance
_geom_bond_publ_flag
_geom_bond_site_symmetry_1
_geom_bond_site_symmetry_2
Lu(1) O(2) 2.390(4) yes . .
Lu(1) O(2) 2.390(4) yes . 4_675
Lu(1) O(4) 2.440(4) yes . .
Lu(1) O(4) 2.440(4) yes . 4_675
Lu(1) N(1) 2.600(5) yes . .
Lu(1) N(1) 2.600(5) yes . 4_675
Lu(1) N(2) 2.451(6) yes . .
Lu(1) N(2) 2.451(6) yes . 4_675
Lu(1) N(4) 2.427(5) yes . .
Lu(1) N(4) 2.427(5) yes . 4_675
O(1) C(6) 1.324(8) yes . .
O(1) C(7) 1.490(9) yes . .
O(2) C(9) 1.229(8) yes . .
O(3) C(14) 1.345(9) yes . .
O(3) C(15) 1.455(10) yes . .
O(4) C(17) 1.240(9) yes . .
O(5) N(6) 1.228(8) yes . .
O(6) N(6) 1.240(8) yes . .
O(7) N(6) 1.268(7) yes . .
O(8) N(7) 1.29(2) yes . .
O(9) O(9) 0.899(17) yes . 4_675
O(9) N(7) 1.242(19) yes . .
O(10) N(7) 1.18(2) yes . .
N(1) C(1) 1.342(9) yes . .
N(1) C(5) 1.335(9) yes . .
N(2) C(6) 1.263(9) yes . .
N(2) C(8) 1.474(9) yes . .
N(3) C(9) 1.339(7) yes . .
N(3) C(10) 1.475(13) yes . .
N(4) C(14) 1.263(9) yes . .
N(4) C(16) 1.485(10) yes . .
N(5) C(17) 1.312(11) yes . .
N(5) C(18) 1.497(11) yes . .
C(1) C(2) 1.383(9) yes . .
C(1) C(6) 1.471(9) yes . .
C(2) C(3) 1.407(11) yes . .
C(3) C(4) 1.364(10) yes . .
C(4) C(5) 1.397(10) yes . .
C(5) C(14) 1.466(10) yes . .
C(7) C(8) 1.514(10) yes . .
C(8) C(9) 1.535(10) yes . .
C(10) C(11) 1.518(18) yes . .
C(10) C(12) 1.531(13) yes . .
C(10) C(13) 1.517(17) yes . .
C(15) C(16) 1.575(11) yes . .
C(16) C(17) 1.509(13) yes . .
C(18) C(19) 1.535(13) yes . .
C(18) C(20) 1.492(15) yes . .
C(18) C(21) 1.527(16) yes . .
N(3) H(7) 0.880 no . .
N(5) H(20) 0.880 no . .
C(2) H(1) 0.950 no . .
C(3) H(2) 0.950 no . .
C(4) H(3) 0.950 no . .
C(7) H(4) 0.990 no . .
C(7) H(5) 0.990 no . .
C(8) H(6) 1.000 no . .
C(11) H(8) 0.980 no . .
C(11) H(9) 0.980 no . .
C(11) H(10) 0.98 no . .
C(12) H(11) 0.980 no . .
C(12) H(12) 0.980 no . .
C(12) H(13) 0.980 no . .
C(13) H(14) 0.980 no . .
C(13) H(15) 0.980 no . .
C(13) H(16) 0.980 no . .
C(15) H(17) 0.990 no . .
C(15) H(18) 0.990 no . .
C(16) H(19) 1.000 no . .
C(19) H(21) 0.980 no . .
C(19) H(22) 0.980 no . .
C(19) H(23) 0.980 no . .
C(20) H(24) 0.980 no . .
C(20) H(25) 0.980 no . .
C(20) H(26) 0.980 no . .
C(21) H(27) 0.980 no . .
C(21) H(28) 0.980 no . .
C(21) H(29) 0.980 no . .

loop_
_geom_contact_atom_site_label_1
_geom_contact_atom_site_label_2
_geom_contact_distance
_geom_contact_publ_flag
_geom_contact_site_symmetry_1
_geom_contact_site_symmetry_2
O(1) C(12) 3.525(12) ? . 3_556
O(3) O(10) 3.513(17) ? . 1_554
O(5) N(5) 3.349(9) ? . 4_676
O(5) C(4) 3.314(9) ? . 2_476
O(5) C(15) 3.358(9) ? . 4_676
O(6) N(3) 2.929(8) ? . .
O(6) C(3) 3.351(9) ? . 2_476
O(6) C(4) 3.206(9) ? . 2_476
O(6) C(11) 3.600(16) ? . 3_556
O(6) C(12) 3.029(13) ? . .
O(7) N(5) 2.886(10) ? . 4_676
O(7) C(7) 2.885(10) ? . .
O(7) C(8) 3.421(9) ? . .
O(7) C(15) 2.958(10) ? . 4_676
O(7) C(16) 3.357(8) ? . 4_676
O(7) C(19) 3.489(11) ? . 4_676
O(8) N(2) 3.353(16) ? . .
O(8) C(6) 3.320(16) ? . .
O(8) C(8) 3.588(16) ? . 4_675
O(9) N(2) 3.599(12) ? . .
O(9) C(8) 3.262(15) ? . .
O(9) C(8) 3.338(14) ? . 4_675
O(9) C(16) 3.321(13) ? . 1_556
O(9) C(16) 3.485(14) ? . 4_676
O(10) O(3) 3.513(17) ? . 1_556
O(10) N(4) 3.344(15) ? . 1_556
O(10) N(5) 3.576(19) ? . 4_676
O(10) C(14) 3.368(16) ? . 1_556
O(10) C(15) 3.513(18) ? . 1_556
O(10) C(16) 3.431(17) ? . 1_556
O(10) C(16) 3.589(17) ? . 4_676
O(11) C(2) 3.511(12) ? . 2_576
O(11) C(2) 3.511(12) ? . 3_646
N(2) O(8) 3.353(16) ? . .
N(2) O(9) 3.599(12) ? . .
N(3) O(6) 2.929(8) ? . .
N(4) O(10) 3.344(15) ? . 1_554
N(5) O(5) 3.349(9) ? . 4_674
N(5) O(7) 2.886(10) ? . 4_674
N(5) O(10) 3.576(19) ? . 4_674
N(5) N(6) 3.541(10) ? . 4_674
N(6) N(5) 3.541(10) ? . 4_676
N(6) C(15) 3.380(10) ? . 4_676
N(7) C(7) 3.590(16) ? . .
N(7) C(8) 3.564(16) ? . .
N(7) C(15) 3.481(16) ? . 1_556
N(7) C(16) 3.453(17) ? . 1_556
C(2) O(11) 3.511(12) ? . 2_476
C(3) O(6) 3.351(9) ? . 2_576
C(4) O(5) 3.314(9) ? . 2_576
C(4) O(6) 3.206(9) ? . 2_576
C(6) O(8) 3.320(16) ? . .
C(7) O(7) 2.885(10) ? . .
C(7) N(7) 3.590(16) ? . .
C(8) O(7) 3.421(9) ? . .
C(8) O(8) 3.588(16) ? . 4_675
C(8) O(9) 3.262(15) ? . .
C(8) O(9) 3.338(14) ? . 4_675
C(8) N(7) 3.564(16) ? . .
C(11) O(6) 3.600(17) ? . 3_546
C(12) O(1) 3.525(12) ? . 3_546
C(12) O(6) 3.029(13) ? . .
C(14) O(10) 3.368(16) ? . 1_554
C(15) O(5) 3.358(9) ? . 4_674
C(15) O(7) 2.958(10) ? . 4_674
C(15) O(10) 3.513(18) ? . 1_554
C(15) N(6) 3.380(10) ? . 4_674
C(15) N(7) 3.481(16) ? . 1_554
C(16) O(7) 3.357(8) ? . 4_674
C(16) O(9) 3.321(13) ? . 1_554
C(16) O(9) 3.485(14) ? . 4_674
C(16) O(10) 3.431(17) ? . 1_554
C(16) O(10) 3.589(17) ? . 4_674
C(16) N(7) 3.453(17) ? . 1_554
C(19) O(7) 3.489(11) ? . 4_674

loop_
_geom_torsion_atom_site_label_1
_geom_torsion_atom_site_label_2
_geom_torsion_atom_site_label_3
_geom_torsion_atom_site_label_4
_geom_torsion
_geom_torsion_publ_flag
_geom_torsion_site_symmetry_1
_geom_torsion_site_symmetry_2
_geom_torsion_site_symmetry_3
_geom_torsion_site_symmetry_4
O(2) Lu(1) O(2) C(9) 41.1(7) ? . . 4_675 4_675
O(2) Lu(1) O(2) C(9) 41.1(7) ? 4_675 . . .
O(2) Lu(1) O(4) C(17) 125.4(5) ? . . . .
O(4) Lu(1) O(2) C(9) 145.9(6) ? . . . .
O(2) Lu(1) O(4) C(17) -100.2(5) ? . . 4_675 4_675
O(4) Lu(1) O(2) C(9) -88.2(6) ? 4_675 . . .
O(2) Lu(1) N(1) C(1) 33.1(5) ? . . . .
O(2) Lu(1) N(1) C(5) -152.6(4) ? . . . .
N(1) Lu(1) O(2) C(9) -37.5(6) ? . . . .
O(2) Lu(1) N(1) C(1) -98.1(5) ? . . 4_675 4_675
O(2) Lu(1) N(1) C(5) 76.1(5) ? . . 4_675 4_675
N(1) Lu(1) O(2) C(9) 140.8(6) ? 4_675 . . .
O(2) Lu(1) N(2) C(6) -125.0(5) ? . . . .
O(2) Lu(1) N(2) C(8) 15.3(4) ? . . . .
N(2) Lu(1) O(2) C(9) -0.5(6) ? . . . .
O(2) Lu(1) N(2) C(6) 82.8(5) ? . . 4_675 4_675
O(2) Lu(1) N(2) C(8) -136.9(5) ? . . 4_675 4_675
N(2) Lu(1) O(2) C(9) 77.8(6) ? 4_675 . . .
O(2) Lu(1) N(4) C(14) 111.1(5) ? . . . .
O(2) Lu(1) N(4) C(16) -103.6(4) ? . . . .
N(4) Lu(1) O(2) C(9) -111.8(6) ? . . . .
O(2) Lu(1) N(4) C(14) -49.9(5) ? . . 4_675 4_675
O(2) Lu(1) N(4) C(16) 95.4(4) ? . . 4_675 4_675
N(4) Lu(1) O(2) C(9) -154.8(6) ? 4_675 . . .
O(2) Lu(1) O(4) C(17) -100.2(5) ? 4_675 . . .
O(4) Lu(1) O(2) C(9) -88.2(6) ? . . 4_675 4_675
O(2) Lu(1) O(4) C(17) 125.4(5) ? 4_675 . 4_675 4_675
O(4) Lu(1) O(2) C(9) 145.9(6) ? 4_675 . 4_675 4_675
O(2) Lu(1) N(1) C(1) -98.1(5) ? 4_675 . . .
O(2) Lu(1) N(1) C(5) 76.1(5) ? 4_675 . . .
N(1) Lu(1) O(2) C(9) 140.8(6) ? . . 4_675 4_675
O(2) Lu(1) N(1) C(1) 33.1(5) ? 4_675 . 4_675 4_675
O(2) Lu(1) N(1) C(5) -152.6(4) ? 4_675 . 4_675 4_675
N(1) Lu(1) O(2) C(9) -37.5(6) ? 4_675 . 4_675 4_675
O(2) Lu(1) N(2) C(6) 82.8(5) ? 4_675 . . .
O(2) Lu(1) N(2) C(8) -136.9(5) ? 4_675 . . .
N(2) Lu(1) O(2) C(9) 77.8(6) ? . . 4_675 4_675
O(2) Lu(1) N(2) C(6) -125.0(5) ? 4_675 . 4_675 4_675
O(2) Lu(1) N(2) C(8) 15.3(4) ? 4_675 . 4_675 4_675
N(2) Lu(1) O(2) C(9) -0.5(6) ? 4_675 . 4_675 4_675
O(2) Lu(1) N(4) C(14) -49.9(5) ? 4_675 . . .
O(2) Lu(1) N(4) C(16) 95.4(4) ? 4_675 . . .
N(4) Lu(1) O(2) C(9) -154.8(6) ? . . 4_675 4_675
O(2) Lu(1) N(4) C(14) 111.1(5) ? 4_675 . 4_675 4_675
O(2) Lu(1) N(4) C(16) -103.6(4) ? 4_675 . 4_675 4_675
N(4) Lu(1) O(2) C(9) -111.8(6) ? 4_675 . 4_675 4_675
O(4) Lu(1) O(4) C(17) 27.4(6) ? . . 4_675 4_675
O(4) Lu(1) O(4) C(17) 27.4(6) ? 4_675 . . .
O(4) Lu(1) N(1) C(1) -149.6(4) ? . . . .
O(4) Lu(1) N(1) C(5) 24.6(5) ? . . . .
N(1) Lu(1) O(4) C(17) -51.2(5) ? . . . .
O(4) Lu(1) N(1) C(1) 86.0(4) ? . . 4_675 4_675
O(4) Lu(1) N(1) C(5) -99.7(5) ? . . 4_675 4_675
N(1) Lu(1) O(4) C(17) 130.5(5) ? 4_675 . . .
O(4) Lu(1) N(2) C(6) 108.8(5) ? . . . .
O(4) Lu(1) N(2) C(8) -110.9(5) ? . . . .
N(2) Lu(1) O(4) C(17) -127.7(5) ? . . . .
O(4) Lu(1) N(2) C(6) -51.9(5) ? . . 4_675 4_675
O(4) Lu(1) N(2) C(8) 88.4(4) ? . . 4_675 4_675
N(2) Lu(1) O(4) C(17) -165.5(5) ? 4_675 . . .
O(4) Lu(1) N(4) C(14) -123.9(6) ? . . . .
O(4) Lu(1) N(4) C(16) 21.3(3) ? . . . .
N(4) Lu(1) O(4) C(17) -15.1(5) ? . . . .
O(4) Lu(1) N(4) C(14) 88.3(5) ? . . 4_675 4_675
O(4) Lu(1) N(4) C(16) -126.4(4) ? . . 4_675 4_675
N(4) Lu(1) O(4) C(17) 65.9(5) ? 4_675 . . .
O(4) Lu(1) N(1) C(1) 86.0(4) ? 4_675 . . .
O(4) Lu(1) N(1) C(5) -99.7(5) ? 4_675 . . .
N(1) Lu(1) O(4) C(17) 130.5(5) ? . . 4_675 4_675
O(4) Lu(1) N(1) C(1) -149.6(4) ? 4_675 . 4_675 4_675
O(4) Lu(1) N(1) C(5) 24.6(5) ? 4_675 . 4_675 4_675
N(1) Lu(1) O(4) C(17) -51.2(5) ? 4_675 . 4_675 4_675
O(4) Lu(1) N(2) C(6) -51.9(5) ? 4_675 . . .
O(4) Lu(1) N(2) C(8) 88.4(4) ? 4_675 . . .
N(2) Lu(1) O(4) C(17) -165.5(5) ? . . 4_675 4_675
O(4) Lu(1) N(2) C(6) 108.8(5) ? 4_675 . 4_675 4_675
O(4) Lu(1) N(2) C(8) -110.9(5) ? 4_675 . 4_675 4_675
N(2) Lu(1) O(4) C(17) -127.7(5) ? 4_675 . 4_675 4_675
O(4) Lu(1) N(4) C(14) 88.3(5) ? 4_675 . . .
O(4) Lu(1) N(4) C(16) -126.4(4) ? 4_675 . . .
N(4) Lu(1) O(4) C(17) 65.9(5) ? . . 4_675 4_675
O(4) Lu(1) N(4) C(14) -123.9(6) ? 4_675 . 4_675 4_675
O(4) Lu(1) N(4) C(16) 21.3(3) ? 4_675 . 4_675 4_675
N(4) Lu(1) O(4) C(17) -15.1(5) ? 4_675 . 4_675 4_675
N(1) Lu(1) N(1) C(1) -32(5) ? . . 4_675 4_675
N(1) Lu(1) N(1) C(5) 142(5) ? . . 4_675 4_675
N(1) Lu(1) N(1) C(1) -32(5) ? 4_675 . . .
N(1) Lu(1) N(1) C(5) 142(5) ? 4_675 . . .
N(1) Lu(1) N(2) C(6) 16.5(5) ? . . . .
N(1) Lu(1) N(2) C(8) 156.8(5) ? . . . .
N(2) Lu(1) N(1) C(1) -4.3(4) ? . . . .
N(2) Lu(1) N(1) C(5) 169.9(5) ? . . . .
N(1) Lu(1) N(2) C(6) -164.4(5) ? . . 4_675 4_675
N(1) Lu(1) N(2) C(8) -24.1(5) ? . . 4_675 4_675
N(2) Lu(1) N(1) C(1) -59.5(5) ? 4_675 . . .
N(2) Lu(1) N(1) C(5) 114.7(5) ? 4_675 . . .
N(1) Lu(1) N(4) C(14) 18.6(5) ? . . . .
N(1) Lu(1) N(4) C(16) 163.9(5) ? . . . .
N(4) Lu(1) N(1) C(1) 173.4(5) ? . . . .
N(4) Lu(1) N(1) C(5) -12.4(4) ? . . . .
N(1) Lu(1) N(4) C(14) -160.5(5) ? . . 4_675 4_675
N(1) Lu(1) N(4) C(16) -15.2(5) ? . . 4_675 4_675
N(4) Lu(1) N(1) C(1) 121.9(4) ? 4_675 . . .
N(4) Lu(1) N(1) C(5) -63.9(5) ? 4_675 . . .
N(1) Lu(1) N(2) C(6) -164.4(5) ? 4_675 . . .
N(1) Lu(1) N(2) C(8) -24.1(5) ? 4_675 . . .
N(2) Lu(1) N(1) C(1) -59.5(5) ? . . 4_675 4_675
N(2) Lu(1) N(1) C(5) 114.7(5) ? . . 4_675 4_675
N(1) Lu(1) N(2) C(6) 16.5(5) ? 4_675 . 4_675 4_675
N(1) Lu(1) N(2) C(8) 156.8(5) ? 4_675 . 4_675 4_675
N(2) Lu(1) N(1) C(1) -4.3(4) ? 4_675 . 4_675 4_675
N(2) Lu(1) N(1) C(5) 169.9(5) ? 4_675 . 4_675 4_675
N(1) Lu(1) N(4) C(14) -160.5(5) ? 4_675 . . .
N(1) Lu(1) N(4) C(16) -15.2(5) ? 4_675 . . .
N(4) Lu(1) N(1) C(1) 121.9(4) ? . . 4_675 4_675
N(4) Lu(1) N(1) C(5) -63.9(5) ? . . 4_675 4_675
N(1) Lu(1) N(4) C(14) 18.6(5) ? 4_675 . 4_675 4_675
N(1) Lu(1) N(4) C(16) 163.9(5) ? 4_675 . 4_675 4_675
N(4) Lu(1) N(1) C(1) 173.4(5) ? 4_675 . 4_675 4_675
N(4) Lu(1) N(1) C(5) -12.4(4) ? 4_675 . 4_675 4_675
N(2) Lu(1) N(2) C(6) 147.2(5) ? . . 4_675 4_675
N(2) Lu(1) N(2) C(8) -72.6(4) ? . . 4_675 4_675
N(2) Lu(1) N(2) C(6) 147.2(5) ? 4_675 . . .
N(2) Lu(1) N(2) C(8) -72.6(4) ? 4_675 . . .
N(2) Lu(1) N(4) C(14) 21.0(6) ? . . . .
N(2) Lu(1) N(4) C(16) 166.3(3) ? . . . .
N(4) Lu(1) N(2) C(6) 14.2(6) ? . . . .
N(4) Lu(1) N(2) C(8) 154.4(4) ? . . . .
N(2) Lu(1) N(4) C(14) -82.1(6) ? . . 4_675 4_675
N(2) Lu(1) N(4) C(16) 63.2(5) ? . . 4_675 4_675
N(4) Lu(1) N(2) C(6) -89.5(5) ? 4_675 . . .
N(4) Lu(1) N(2) C(8) 50.8(5) ? 4_675 . . .
N(2) Lu(1) N(4) C(14) -82.1(6) ? 4_675 . . .
N(2) Lu(1) N(4) C(16) 63.2(5) ? 4_675 . . .
N(4) Lu(1) N(2) C(6) -89.5(5) ? . . 4_675 4_675
N(4) Lu(1) N(2) C(8) 50.8(5) ? . . 4_675 4_675
N(2) Lu(1) N(4) C(14) 21.0(6) ? 4_675 . 4_675 4_675
N(2) Lu(1) N(4) C(16) 166.3(3) ? 4_675 . 4_675 4_675
N(4) Lu(1) N(2) C(6) 14.2(6) ? 4_675 . 4_675 4_675
N(4) Lu(1) N(2) C(8) 154.4(4) ? 4_675 . 4_675 4_675
N(4) Lu(1) N(4) C(14) 154.3(6) ? . . 4_675 4_675
N(4) Lu(1) N(4) C(16) -60.4(4) ? . . 4_675 4_675
N(4) Lu(1) N(4) C(14) 154.3(6) ? 4_675 . . .
N(4) Lu(1) N(4) C(16) -60.4(4) ? 4_675 . . .
C(6) O(1) C(7) C(8) -4.5(7) ? . . . .
C(7) O(1) C(6) N(2) 0.9(8) ? . . . .
C(7) O(1) C(6) C(1) 177.9(6) ? . . . .
Lu(1) O(2) C(9) N(3) 168.4(6) ? . . . .
Lu(1) O(2) C(9) C(8) -13.2(10) ? . . . .
C(14) O(3) C(15) C(16) -1.6(7) ? . . . .
C(15) O(3) C(14) N(4) 1.5(9) ? . . . .
C(15) O(3) C(14) C(5) 173.9(6) ? . . . .
Lu(1) O(4) C(17) N(5) -169.3(6) ? . . . .
Lu(1) O(4) C(17) C(16) 6.9(9) ? . . . .
O(9) O(9) N(7) O(8) -170(16) ? 4_675 . . .
O(9) O(9) N(7) O(10) 13(17) ? 4_675 . . .
N(7) O(9) O(9) N(7) -88(30) ? . . 4_675 4_675
Lu(1) N(1) C(1) C(2) 173.8(5) ? . . . .
Lu(1) N(1) C(1) C(6) -5.5(6) ? . . . .
Lu(1) N(1) C(5) C(4) -173.3(5) ? . . . .
Lu(1) N(1) C(5) C(14) 6.4(7) ? . . . .
C(1) N(1) C(5) C(4) 1.1(10) ? . . . .
C(1) N(1) C(5) C(14) -179.2(5) ? . . . .
C(5) N(1) C(1) C(2) -0.6(9) ? . . . .
C(5) N(1) C(1) C(6) -179.9(4) ? . . . .
Lu(1) N(2) C(6) O(1) 148.9(5) ? . . . .
Lu(1) N(2) C(6) C(1) -28.0(8) ? . . . .
Lu(1) N(2) C(8) C(7) -151.3(4) ? . . . .
Lu(1) N(2) C(8) C(9) -24.4(7) ? . . . .
C(6) N(2) C(8) C(7) -5.9(7) ? . . . .
C(6) N(2) C(8) C(9) 120.9(6) ? . . . .
C(8) N(2) C(6) O(1) 3.3(8) ? . . . .
C(8) N(2) C(6) C(1) -173.6(5) ? . . . .
C(9) N(3) C(10) C(11) 65.2(14) ? . . . .
C(9) N(3) C(10) C(12) -175.7(9) ? . . . .
C(9) N(3) C(10) C(13) -57.4(13) ? . . . .
C(10) N(3) C(9) O(2) -2.6(15) ? . . . .
C(10) N(3) C(9) C(8) 179.0(8) ? . . . .
Lu(1) N(4) C(14) O(3) 148.1(5) ? . . . .
Lu(1) N(4) C(14) C(5) -24.2(9) ? . . . .
Lu(1) N(4) C(16) C(15) -150.1(4) ? . . . .
Lu(1) N(4) C(16) C(17) -25.3(6) ? . . . .
C(14) N(4) C(16) C(15) -0.5(7) ? . . . .
C(14) N(4) C(16) C(17) 124.4(6) ? . . . .
C(16) N(4) C(14) O(3) -0.6(9) ? . . . .
C(16) N(4) C(14) C(5) -173.0(6) ? . . . .
C(17) N(5) C(18) C(19) 171.8(8) ? . . . .
C(17) N(5) C(18) C(20) 55.0(12) ? . . . .
C(17) N(5) C(18) C(21) -68.5(11) ? . . . .
C(18) N(5) C(17) O(4) 1.6(13) ? . . . .
C(18) N(5) C(17) C(16) -174.7(7) ? . . . .
N(1) C(1) C(2) C(3) -0.5(10) ? . . . .
N(1) C(1) C(6) O(1) -155.8(6) ? . . . .
N(1) C(1) C(6) N(2) 21.2(8) ? . . . .
C(2) C(1) C(6) O(1) 24.9(10) ? . . . .
C(2) C(1) C(6) N(2) -158.1(7) ? . . . .
C(6) C(1) C(2) C(3) 178.7(6) ? . . . .
C(1) C(2) C(3) C(4) 1.1(11) ? . . . .
C(2) C(3) C(4) C(5) -0.7(11) ? . . . .
C(3) C(4) C(5) N(1) -0.4(10) ? . . . .
C(3) C(4) C(5) C(14) 179.9(5) ? . . . .
N(1) C(5) C(14) O(3) -161.8(6) ? . . . .
N(1) C(5) C(14) N(4) 10.5(9) ? . . . .
C(4) C(5) C(14) O(3) 17.9(11) ? . . . .
C(4) C(5) C(14) N(4) -169.8(7) ? . . . .
O(1) C(7) C(8) N(2) 6.2(7) ? . . . .
O(1) C(7) C(8) C(9) -110.3(6) ? . . . .
N(2) C(8) C(9) O(2) 22.9(9) ? . . . .
N(2) C(8) C(9) N(3) -158.6(7) ? . . . .
C(7) C(8) C(9) O(2) 139.8(8) ? . . . .
C(7) C(8) C(9) N(3) -41.7(11) ? . . . .
O(3) C(15) C(16) N(4) 1.3(7) ? . . . .
O(3) C(15) C(16) C(17) -115.0(7) ? . . . .
N(4) C(16) C(17) O(4) 11.6(8) ? . . . .
N(4) C(16) C(17) N(5) -171.8(6) ? . . . .
C(15) C(16) C(17) O(4) 125.2(7) ? . . . .
C(15) C(16) C(17) N(5) -58.2(9) ? . . . .
